data_7150076
loop_
_publ_author_name
'Han, Zhenfu'
'Fujioka, Takuma'
'Usugi, Shin-Ichi'
'Yorimitsu, Hideki'
'Shinokubo, Hiroshi'
'Oshima, Koichiro'

_publ_section_title
;
 A new method for the synthesis of acyltitanium complexes and their
 application to copper-mediated acylmetallation of carbon-carbon
 multiple bonds in aqueous media.
;
_journal_issue 9
_journal_name_full 'Organic &amp; biomolecular chemistry'
_journal_page_first 1622
_journal_page_last 1623
_journal_paper_doi 10.1039/b503117f
_journal_volume 3
_journal_year 2005
_chemical_formula_moiety 'C18 H17 Br O Ti'
_chemical_formula_sum 'C18 H17 Br O Ti'
_chemical_formula_weight 377.13
_chemical_name_common 'bis(cyclopentadienyl)-p-toluoyltitanium bromide'
_chemical_name_systematic
;
?
;
_space_group_IT_number 2
_symmetry_cell_setting triclinic
_symmetry_space_group_name_Hall '-P 1'
_symmetry_space_group_name_H-M 'P -1'
_atom_sites_solution_hydrogens geom
_atom_sites_solution_primary direct
_atom_sites_solution_secondary difmap
_audit_creation_method SHELXL-97
_cell_angle_alpha 81.444(2)
_cell_angle_beta 70.937(2)
_cell_angle_gamma 89.529(2)
_cell_formula_units_Z 2
_cell_length_a 7.7237(7)
_cell_length_b 9.8885(9)
_cell_length_c 11.0929(10)
_cell_measurement_temperature 293(2)
_cell_volume 791.12(12)
_computing_structure_refinement 'SHELXL-97 (Sheldrick, 1997)'
_computing_structure_solution 'SHELXS-97 (Sheldrick, 1990)'
_diffrn_ambient_temperature 293(2)
_diffrn_detector_area_resol_mean 8.366
_diffrn_measured_fraction_theta_full 0.867
_diffrn_measured_fraction_theta_max 0.867
_diffrn_radiation_monochromator graphite
_diffrn_radiation_source 'fine-focus sealed tube'
_diffrn_radiation_type MoK\a
_diffrn_radiation_wavelength 0.71073
_diffrn_reflns_av_R_equivalents 0.0125
_diffrn_reflns_av_sigmaI/netI 0.0180
_diffrn_reflns_limit_h_max 9
_diffrn_reflns_limit_h_min -10
_diffrn_reflns_limit_k_max 7
_diffrn_reflns_limit_k_min -12
_diffrn_reflns_limit_l_max 13
_diffrn_reflns_limit_l_min -14
_diffrn_reflns_number 4848
_diffrn_reflns_theta_full 28.36
_diffrn_reflns_theta_max 28.36
_diffrn_reflns_theta_min 1.97
_exptl_absorpt_coefficient_mu 3.062
_exptl_absorpt_correction_type empirical
_exptl_crystal_colour orange
_exptl_crystal_density_diffrn 1.583
_exptl_crystal_density_method 'not measured'
_exptl_crystal_description block
_exptl_crystal_F_000 380
_exptl_crystal_size_max 0.4
_exptl_crystal_size_mid 0.36
_exptl_crystal_size_min 0.2
_refine_diff_density_max 0.425
_refine_diff_density_min -0.408
_refine_diff_density_rms 0.063
_refine_ls_extinction_method none
_refine_ls_goodness_of_fit_ref 0.980
_refine_ls_hydrogen_treatment constr
_refine_ls_matrix_type full
_refine_ls_number_parameters 191
_refine_ls_number_reflns 3431
_refine_ls_number_restraints 0
_refine_ls_restrained_S_all 0.980
_refine_ls_R_factor_all 0.0417
_refine_ls_R_factor_gt 0.0335
_refine_ls_shift/su_max 0.001
_refine_ls_shift/su_mean 0.000
_refine_ls_structure_factor_coef Fsqd
_refine_ls_weighting_details
; calc
[1.00000+0.00000exp(0.00(sin\q/\l)^2^)]/
[\s^2^(Fo^2^)+0.0000+0.1377*P+(0.0626P)^2^+0.0000sin\q/\l]
where P = 0.00000Fo^2^ + 1.00000Fc^2^
;
_refine_ls_weighting_scheme calc
_refine_ls_wR_factor_gt 0.0892
_refine_ls_wR_factor_ref 0.0926
_reflns_number_gt 2791
_reflns_number_total 3431
_reflns_threshold_expression >2sigma(I)
_cod_data_source_file b503117f.txt
_cod_data_source_block k:\crystals\obc\proper\b503117f
_cod_depositor_comments
;
The following automatic conversions were performed:
'_symmetry_cell_setting' value 'Triclinic' changed to 'triclinic'
according to '/home/saulius/struct/CIF-dictionaries/cif_core.dic'
dictionary named 'cif_core.dic' version 2.4.1 from 2010-06-29.

Automatic conversion script
Id: cif_fix_enum 1527 2010-12-29 10:47:43Z saulius 
;
_cod_original_sg_symbol_H-M P-1
_cod_database_code 7150076

loop_
_symmetry_equiv_pos_as_xyz
'x, y, z'
'-x, -y, -z'

loop_
_atom_site_label
_atom_site_type_symbol
_atom_site_fract_x
_atom_site_fract_y
_atom_site_fract_z
_atom_site_U_iso_or_equiv
_atom_site_adp_type
_atom_site_occupancy
_atom_site_symmetry_multiplicity
_atom_site_calc_flag
_atom_site_refinement_flags
_atom_site_disorder_assembly
_atom_site_disorder_group
Br1 Br 0.73802(3) 0.30384(3) 0.86598(3) 0.06638(13) Uani 1 1 d . . .
Ti1 Ti 0.40126(5) 0.28262(4) 0.84665(4) 0.03817(11) Uani 1 1 d . . .
O1 O 0.5332(2) 0.11204(19) 0.75489(18) 0.0582(4) Uani 1 1 d . . .
C1 C 0.1028(4) 0.0500(3) 0.7083(2) 0.0522(6) Uani 1 1 d . . .
H1 H 0.0452 0.1272 0.7383 0.063 Uiso 1 1 calc R . .
C2 C 0.0114(4) -0.0406(3) 0.6645(2) 0.0575(6) Uani 1 1 d . . .
H2 H -0.1068 -0.0231 0.6639 0.069 Uiso 1 1 calc R . .
C3 C 0.0939(4) -0.1576(3) 0.6214(2) 0.0581(6) Uani 1 1 d . . .
C4 C 0.2683(5) -0.1800(3) 0.6221(3) 0.0637(7) Uani 1 1 d . . .
H4 H 0.3242 -0.2584 0.5940 0.076 Uiso 1 1 calc R . .
C5 C 0.3639(4) -0.0900(3) 0.6632(3) 0.0577(6) Uani 1 1 d . . .
H5 H 0.4834 -0.1068 0.6612 0.069 Uiso 1 1 calc R . .
C6 C 0.2795(3) 0.0264(2) 0.7077(2) 0.0463(5) Uani 1 1 d . . .
C7 C 0.3740(3) 0.1208(2) 0.7569(2) 0.0452(5) Uani 1 1 d . . .
C24 C 0.5163(4) 0.5052(3) 0.7298(3) 0.0626(7) Uani 1 1 d . . .
H24 H 0.6132 0.5499 0.7422 0.075 Uiso 1 1 calc R . .
C25 C 0.5333(5) 0.4172(3) 0.6418(3) 0.0675(7) Uani 1 1 d . . .
H25 H 0.6428 0.3906 0.5867 0.081 Uiso 1 1 calc R . .
C26 C 0.3608(6) 0.3758(3) 0.6495(3) 0.0774(10) Uani 1 1 d . . .
H26 H 0.3324 0.3184 0.5988 0.093 Uiso 1 1 calc R . .
C27 C 0.3351(5) 0.5165(3) 0.7962(3) 0.0730(8) Uani 1 1 d . . .
H27 H 0.2865 0.5686 0.8618 0.088 Uiso 1 1 calc R . .
C28 C 0.2361(5) 0.4345(4) 0.7461(4) 0.0855(12) Uani 1 1 d . . .
H28 H 0.1092 0.4218 0.7732 0.103 Uiso 1 1 calc R . .
C29 C -0.0096(6) -0.2574(4) 0.5775(3) 0.0848(10) Uani 1 1 d . . .
H29A H 0.0526 -0.2630 0.4882 0.127 Uiso 1 1 calc R . .
H29B H -0.1313 -0.2268 0.5882 0.127 Uiso 1 1 calc R . .
H29C H -0.0164 -0.3460 0.6282 0.127 Uiso 1 1 calc R . .
C32 C 0.2686(7) 0.1085(3) 1.0268(3) 0.0975(16) Uani 1 1 d . . .
H32 H 0.2992 0.0179 1.0216 0.117 Uiso 1 1 calc R . .
C34 C 0.1301(5) 0.2973(5) 1.0160(3) 0.0894(12) Uani 1 1 d . . .
H34 H 0.0458 0.3606 1.0029 0.107 Uiso 1 1 calc R . .
C35 C 0.1296(5) 0.1721(5) 0.9959(3) 0.0862(12) Uani 1 1 d . . .
H35 H 0.0470 0.1320 0.9653 0.103 Uiso 1 1 calc R . .
C36 C 0.2648(7) 0.3232(4) 1.0572(3) 0.0958(14) Uani 1 1 d . . .
H36 H 0.2936 0.4070 1.0761 0.115 Uiso 1 1 calc R . .
C37 C 0.3560(5) 0.2050(7) 1.0675(3) 0.1063(17) Uani 1 1 d . . .
H37 H 0.4564 0.1923 1.0960 0.128 Uiso 1 1 calc R . .

loop_
_atom_site_aniso_label
_atom_site_aniso_U_11
_atom_site_aniso_U_22
_atom_site_aniso_U_33
_atom_site_aniso_U_23
_atom_site_aniso_U_13
_atom_site_aniso_U_12
Br1 0.04265(16) 0.06602(19) 0.1044(3) -0.03113(16) -0.03533(15) 0.00874(12)
Ti1 0.0355(2) 0.0361(2) 0.0451(2) -0.00851(15) -0.01530(16) 0.00258(14)
O1 0.0523(10) 0.0597(10) 0.0722(11) -0.0292(9) -0.0256(9) 0.0108(8)
C1 0.0544(14) 0.0542(13) 0.0514(13) -0.0152(10) -0.0190(11) 0.0035(11)
C2 0.0576(15) 0.0655(16) 0.0531(13) -0.0114(12) -0.0222(12) -0.0053(12)
C3 0.0769(19) 0.0548(14) 0.0455(12) -0.0075(10) -0.0235(12) -0.0141(13)
C4 0.087(2) 0.0485(14) 0.0639(16) -0.0213(12) -0.0303(15) 0.0054(13)
C5 0.0631(16) 0.0549(14) 0.0631(15) -0.0236(12) -0.0255(13) 0.0111(12)
C6 0.0522(13) 0.0455(12) 0.0426(11) -0.0099(9) -0.0161(10) -0.0004(10)
C7 0.0487(13) 0.0445(12) 0.0439(11) -0.0097(9) -0.0160(10) 0.0035(9)
C24 0.0670(18) 0.0464(13) 0.0733(17) 0.0028(12) -0.0265(14) -0.0134(12)
C25 0.076(2) 0.0639(17) 0.0520(14) 0.0043(12) -0.0129(13) -0.0094(14)
C26 0.107(3) 0.0650(18) 0.0732(19) 0.0149(15) -0.057(2) -0.0205(18)
C27 0.077(2) 0.0398(13) 0.087(2) 0.0046(13) -0.0140(16) 0.0085(13)
C28 0.0558(17) 0.071(2) 0.120(3) 0.043(2) -0.0410(19) -0.0074(15)
C29 0.110(3) 0.073(2) 0.084(2) -0.0196(17) -0.044(2) -0.0212(19)
C32 0.136(4) 0.0466(16) 0.0626(18) 0.0083(14) 0.024(2) 0.0215(19)
C34 0.066(2) 0.098(3) 0.076(2) 0.002(2) 0.0064(17) 0.030(2)
C35 0.076(2) 0.123(3) 0.0490(16) -0.0013(18) -0.0103(15) -0.047(2)
C36 0.150(4) 0.077(2) 0.0503(16) -0.0269(15) -0.011(2) -0.031(2)
C37 0.0565(19) 0.201(5) 0.0519(17) 0.034(2) -0.0280(15) -0.013(2)

loop_
_atom_type_symbol
_atom_type_description
_atom_type_scat_dispersion_real
_atom_type_scat_dispersion_imag
_atom_type_scat_source
C C 0.0033 0.0016 'International Tables Vol C Tables 4.2.6.8 and 6.1.1.4'
H H 0.0000 0.0000 'International Tables Vol C Tables 4.2.6.8 and 6.1.1.4'
O O 0.0106 0.0060 'International Tables Vol C Tables 4.2.6.8 and 6.1.1.4'
Br Br -0.2901 2.4595 'International Tables Vol C Tables 4.2.6.8 and 6.1.1.4'
Ti Ti 0.2776 0.4457 'International Tables Vol C Tables 4.2.6.8 and 6.1.1.4'

loop_
_geom_angle_atom_site_label_1
_geom_angle_atom_site_label_2
_geom_angle_atom_site_label_3
_geom_angle
_geom_angle_site_symmetry_1
_geom_angle_site_symmetry_3
_geom_angle_publ_flag
C7 Ti1 O1 33.54(8) . . ?
C7 Ti1 C36 131.64(11) . . ?
O1 Ti1 C36 136.00(13) . . ?
C7 Ti1 C34 108.90(15) . . ?
O1 Ti1 C34 132.60(13) . . ?
C36 Ti1 C34 32.60(16) . . ?
C7 Ti1 C28 95.65(13) . . ?
O1 Ti1 C28 120.10(13) . . ?
C36 Ti1 C28 98.50(18) . . ?
C34 Ti1 C28 77.95(14) . . ?
C7 Ti1 C35 79.20(12) . . ?
O1 Ti1 C35 100.80(13) . . ?
C36 Ti1 C35 54.38(13) . . ?
C34 Ti1 C35 31.91(14) . . ?
C28 Ti1 C35 92.06(15) . . ?
C7 Ti1 C26 73.11(10) . . ?
O1 Ti1 C26 88.32(11) . . ?
C36 Ti1 C26 132.64(17) . . ?
C34 Ti1 C26 109.30(15) . . ?
C28 Ti1 C26 34.16(13) . . ?
C35 Ti1 C26 111.85(13) . . ?
C7 Ti1 C25 89.16(10) . . ?
O1 Ti1 C25 85.79(10) . . ?
C36 Ti1 C25 136.33(12) . . ?
C34 Ti1 C25 132.58(12) . . ?
C28 Ti1 C25 56.37(12) . . ?
C35 Ti1 C25 145.28(13) . . ?
C26 Ti1 C25 33.70(11) . . ?
C7 Ti1 C37 109.94(18) . . ?
O1 Ti1 C37 102.62(17) . . ?
C36 Ti1 C37 33.96(17) . . ?
C34 Ti1 C37 54.79(14) . . ?
C28 Ti1 C37 131.06(17) . . ?
C35 Ti1 C37 55.16(12) . . ?
C26 Ti1 C37 164.09(15) . . ?
C25 Ti1 C37 156.70(15) . . ?
C7 Ti1 C32 78.54(12) . . ?
O1 Ti1 C32 83.45(9) . . ?
C36 Ti1 C32 55.67(13) . . ?
C34 Ti1 C32 54.28(13) . . ?
C28 Ti1 C32 125.20(16) . . ?
C35 Ti1 C32 33.14(15) . . ?
C26 Ti1 C32 139.53(17) . . ?
C25 Ti1 C32 167.67(13) . . ?
C37 Ti1 C32 33.81(16) . . ?
C7 Ti1 C27 128.27(11) . . ?
O1 Ti1 C27 141.29(10) . . ?
C36 Ti1 C27 82.63(14) . . ?
C34 Ti1 C27 79.48(13) . . ?
C28 Ti1 C27 34.46(13) . . ?
C35 Ti1 C27 107.02(16) . . ?
C26 Ti1 C27 56.65(13) . . ?
C25 Ti1 C27 56.16(11) . . ?
C37 Ti1 C27 115.24(19) . . ?
C32 Ti1 C27 133.32(11) . . ?
C7 Ti1 C24 122.61(9) . . ?
O1 Ti1 C24 115.18(9) . . ?
C36 Ti1 C24 103.34(12) . . ?
C34 Ti1 C24 110.90(13) . . ?
C28 Ti1 C24 55.82(11) . . ?
C35 Ti1 C24 140.13(15) . . ?
C26 Ti1 C24 55.68(10) . . ?
C25 Ti1 C24 33.60(10) . . ?
C37 Ti1 C24 126.56(17) . . ?
C32 Ti1 C24 158.72(12) . . ?
C27 Ti1 C24 33.14(10) . . ?
C7 O1 Ti1 67.80(13) . . ?
C2 C1 C6 120.2(2) . . ?
C2 C1 H1 119.9 . . ?
C6 C1 H1 119.9 . . ?
C1 C2 C3 120.7(3) . . ?
C1 C2 H2 119.7 . . ?
C3 C2 H2 119.7 . . ?
C4 C3 C2 118.4(2) . . ?
C4 C3 C29 121.5(3) . . ?
C2 C3 C29 120.0(3) . . ?
C3 C4 C5 122.1(3) . . ?
C3 C4 H4 119.0 . . ?
C5 C4 H4 119.0 . . ?
C4 C5 C6 119.2(3) . . ?
C4 C5 H5 120.4 . . ?
C6 C5 H5 120.4 . . ?
C1 C6 C5 119.3(2) . . ?
C1 C6 C7 120.0(2) . . ?
C5 C6 C7 120.6(2) . . ?
O1 C7 C6 124.7(2) . . ?
O1 C7 Ti1 78.66(14) . . ?
C6 C7 Ti1 156.56(18) . . ?
C27 C24 C25 109.4(3) . . ?
C27 C24 Ti1 73.12(15) . . ?
C25 C24 Ti1 71.86(15) . . ?
C27 C24 H24 125.3 . . ?
C25 C24 H24 125.3 . . ?
Ti1 C24 H24 121.4 . . ?
C26 C25 C24 108.0(3) . . ?
C26 C25 Ti1 73.02(16) . . ?
C24 C25 Ti1 74.53(15) . . ?
C26 C25 H25 126.0 . . ?
C24 C25 H25 126.0 . . ?
Ti1 C25 H25 118.4 . . ?
C25 C26 C28 108.0(3) . . ?
C25 C26 Ti1 73.28(16) . . ?
C28 C26 Ti1 72.55(17) . . ?
C25 C26 H26 126.0 . . ?
C28 C26 H26 126.0 . . ?
Ti1 C26 H26 120.0 . . ?
C24 C27 C28 106.7(3) . . ?
C24 C27 Ti1 73.74(16) . . ?
C28 C27 Ti1 71.27(16) . . ?
C24 C27 H27 126.6 . . ?
C28 C27 H27 126.6 . . ?
Ti1 C27 H27 120.2 . . ?
C26 C28 C27 107.9(3) . . ?
C26 C28 Ti1 73.29(17) . . ?
C27 C28 Ti1 74.26(17) . . ?
C26 C28 H28 126.1 . . ?
C27 C28 H28 126.1 . . ?
Ti1 C28 H28 118.3 . . ?
C3 C29 H29A 109.5 . . ?
C3 C29 H29B 109.5 . . ?
H29A C29 H29B 109.5 . . ?
C3 C29 H29C 109.5 . . ?
H29A C29 H29C 109.5 . . ?
H29B C29 H29C 109.5 . . ?
C35 C32 C37 106.3(3) . . ?
C35 C32 Ti1 72.54(18) . . ?
C37 C32 Ti1 72.44(19) . . ?
C35 C32 H32 126.8 . . ?
C37 C32 H32 126.8 . . ?
Ti1 C32 H32 120.1 . . ?
C35 C34 C36 110.9(4) . . ?
C35 C34 Ti1 75.2(2) . . ?
C36 C34 Ti1 73.2(2) . . ?
C35 C34 H34 124.5 . . ?
C36 C34 H34 124.5 . . ?
Ti1 C34 H34 118.7 . . ?
C34 C35 C32 108.9(4) . . ?
C34 C35 Ti1 72.9(2) . . ?
C32 C35 Ti1 74.3(2) . . ?
C34 C35 H35 125.5 . . ?
C32 C35 H35 125.5 . . ?
Ti1 C35 H35 119.1 . . ?
C34 C36 C37 107.7(4) . . ?
C34 C36 Ti1 74.18(19) . . ?
C37 C36 Ti1 74.8(2) . . ?
C34 C36 H36 126.1 . . ?
C37 C36 H36 126.1 . . ?
Ti1 C36 H36 117.0 . . ?
C36 C37 C32 106.0(3) . . ?
C36 C37 Ti1 71.25(18) . . ?
C32 C37 Ti1 73.75(18) . . ?
C36 C37 H37 127.0 . . ?
C32 C37 H37 127.0 . . ?
Ti1 C37 H37 120.0 . . ?

loop_
_geom_bond_atom_site_label_1
_geom_bond_atom_site_label_2
_geom_bond_distance
_geom_bond_site_symmetry_2
_geom_bond_publ_flag
Br1 Ti1 2.6911(5) . ?
Ti1 C7 2.052(2) . ?
Ti1 O1 2.1735(17) . ?
Ti1 C36 2.322(3) . ?
Ti1 C34 2.333(3) . ?
Ti1 C28 2.351(3) . ?
Ti1 C35 2.360(3) . ?
Ti1 C26 2.360(3) . ?
Ti1 C25 2.363(3) . ?
Ti1 C37 2.366(3) . ?
Ti1 C32 2.382(3) . ?
Ti1 C27 2.389(3) . ?
Ti1 C24 2.397(3) . ?
O1 C7 1.225(3) . ?
C1 C2 1.378(4) . ?
C1 C6 1.381(4) . ?
C1 H1 0.9300 . ?
C2 C3 1.389(4) . ?
C2 H2 0.9300 . ?
C3 C4 1.365(4) . ?
C3 C29 1.503(4) . ?
C4 C5 1.377(4) . ?
C4 H4 0.9300 . ?
C5 C6 1.394(3) . ?
C5 H5 0.9300 . ?
C6 C7 1.457(3) . ?
C24 C27 1.365(4) . ?
C24 C25 1.376(4) . ?
C24 H24 0.9300 . ?
C25 C26 1.369(5) . ?
C25 H25 0.9300 . ?
C26 C28 1.384(5) . ?
C26 H26 0.9300 . ?
C27 C28 1.405(5) . ?
C27 H27 0.9300 . ?
C28 H28 0.9300 . ?
C29 H29A 0.9600 . ?
C29 H29B 0.9600 . ?
C29 H29C 0.9600 . ?
C32 C35 1.353(6) . ?
C32 C37 1.381(6) . ?
C32 H32 0.9300 . ?
C34 C35 1.290(6) . ?
C34 C36 1.307(6) . ?
C34 H34 0.9300 . ?
C35 H35 0.9300 . ?
C36 C37 1.370(7) . ?
C36 H36 0.9300 . ?
C37 H37 0.9300 . ?
